data_1001091
loop_
_publ_author_name
'Massard, P'
'Bernier, J C'
'Michel, A'

_publ_section_title
;
Structure cristalline et proprietes de l'oxyde Ta~2~ Cr O~6~
;
_journal_coden_ASTM ANCPAC
_journal_name_full 'Annales de Chimie (Paris) (Vol=Year)'
_journal_page_first 41
_journal_page_last 52
_journal_volume 1971
_journal_year 1971
_chemical_formula_structural 'Ta2 Cr O6'
_chemical_formula_sum 'Cr O6 Ta2'
_chemical_name_systematic 'Ditantalum chromium(II) oxide'
_space_group_IT_number 136
_symmetry_cell_setting tetragonal
_symmetry_Int_Tables_number 136
_symmetry_space_group_name_Hall '-P 4n 2n'
_symmetry_space_group_name_H-M 'P 42/m n m'
_cell_angle_alpha 90
_cell_angle_beta 90
_cell_angle_gamma 90
_cell_formula_units_Z 2
_cell_length_a 4.745
_cell_length_b 4.745
_cell_length_c 9.305
_cell_volume 209.5
_refine_ls_R_factor_all 0.05
_cod_database_code 1001091

loop_
_symmetry_equiv_pos_as_xyz
x,y,z
-x,-y,z
1/2+x,1/2-y,1/2+z
1/2-x,1/2+y,1/2+z
-x,-y,-z
x,y,-z
1/2-x,1/2+y,1/2-z
1/2+x,1/2-y,1/2-z
y,x,z
-y,-x,z
1/2-y,1/2+x,1/2+z
1/2+y,1/2-x,1/2+z
-y,-x,-z
y,x,-z
1/2+y,1/2-x,1/2-z
1/2-y,1/2+x,1/2-z

loop_
_atom_site_label
_atom_site_type_symbol
_atom_site_symmetry_multiplicity
_atom_site_Wyckoff_symbol
_atom_site_fract_x
_atom_site_fract_y
_atom_site_fract_z
_atom_site_occupancy
_atom_site_attached_hydrogens
_atom_site_calc_flag
O1 O2- 8 j 0.292 0.292 0.323 1. 0 d
O2 O2- 4 f 0.28 0.28 0. 1. 0 d
Ta1 Ta5+ 4 e 0. 0. 0.334 1. 0 d
Cr1 Cr2+ 2 a 0. 0. 0. 1. 0 d

loop_
_atom_type_symbol
_atom_type_oxidation_number
O2- -2.000
Ta5+ 5.000
Cr2+ 2.000
